data_4503010
loop_
_publ_author_name
'Nagaraja, C. M.'
'Haldar, Ritesh'
'Maji, Tapas Kumar'
'Rao, C. N. R.'

_publ_section_title
;
 Chiral Porous Metal--Organic Frameworks of Co(II) and Ni(II): Synthesis,
 Structure, Magnetic Properties, and CO2Uptake
;
_journal_issue 2
_journal_name_full 'Crystal Growth &amp; Design'
_journal_page_first 975
_journal_paper_doi 10.1021/cg201447c
_journal_volume 12
_journal_year 2012
_chemical_formula_moiety 'C10 H10 Ni N O6'
_chemical_formula_sum 'C10 H10 N Ni O6'
_chemical_formula_weight 298.88
_chemical_name_systematic
;
 ?
;
_space_group_IT_number 18
_symmetry_cell_setting orthorhombic
_symmetry_space_group_name_Hall 'P 2 2ab'
_symmetry_space_group_name_H-M 'P 21 21 2'
_atom_sites_solution_hydrogens geom
_atom_sites_solution_primary direct
_atom_sites_solution_secondary difmap
_audit_creation_method SHELXL-97
_cell_angle_alpha 90.00
_cell_angle_beta 90.00
_cell_angle_gamma 90.00
_cell_formula_units_Z 4
_cell_length_a 26.9967(9)
_cell_length_b 6.6856(2)
_cell_length_c 7.6377(3)
_cell_measurement_temperature 293(2)
_cell_measurement_theta_max 25.7
_cell_measurement_theta_min 1.5
_cell_volume 1378.52(8)
_computing_cell_refinement 'Bruker SMART'
_computing_data_collection 'Bruker SMART'
_computing_data_reduction 'Bruker SAINT'
_computing_molecular_graphics 'Bruker SHELXTL'
_computing_publication_material 'Bruker SHELXTL'
_computing_structure_refinement 'SHELXL-97 (Sheldrick, 1997)'
_computing_structure_solution 'SHELXS-97 (Sheldrick, 1990)'
_diffrn_ambient_temperature 293(2)
_diffrn_measured_fraction_theta_full 0.999
_diffrn_measured_fraction_theta_max 0.999
_diffrn_radiation_monochromator graphite
_diffrn_radiation_source 'fine-focus sealed tube'
_diffrn_radiation_type MoK\a
_diffrn_radiation_wavelength 0.71073
_diffrn_reflns_av_R_equivalents 0.0531
_diffrn_reflns_av_sigmaI/netI 0.0324
_diffrn_reflns_limit_h_max 32
_diffrn_reflns_limit_h_min -32
_diffrn_reflns_limit_k_max 8
_diffrn_reflns_limit_k_min -8
_diffrn_reflns_limit_l_max 9
_diffrn_reflns_limit_l_min -9
_diffrn_reflns_number 17790
_diffrn_reflns_theta_full 25.68
_diffrn_reflns_theta_max 25.68
_diffrn_reflns_theta_min 1.51
_exptl_absorpt_coefficient_mu 1.423
_exptl_absorpt_correction_T_max 0.9947
_exptl_absorpt_correction_T_min 0.769758
_exptl_absorpt_correction_type empirical
_exptl_absorpt_process_details Sadabs
_exptl_crystal_colour Green
_exptl_crystal_density_diffrn 1.430
_exptl_crystal_density_method 'not measured'
_exptl_crystal_description reactangular
_exptl_crystal_F_000 604
_exptl_crystal_size_max 0.36
_exptl_crystal_size_mid 0.25
_exptl_crystal_size_min 0.16
_refine_diff_density_max 1.524
_refine_diff_density_min -0.802
_refine_diff_density_rms 0.287
_refine_ls_abs_structure_details 'Flack H D (1983), Acta Cryst. A39, 876-881'
_refine_ls_abs_structure_Flack 0.05(8)
_refine_ls_extinction_method none
_refine_ls_goodness_of_fit_ref 1.306
_refine_ls_hydrogen_treatment noref
_refine_ls_matrix_type full
_refine_ls_number_parameters 158
_refine_ls_number_reflns 2626
_refine_ls_number_restraints 0
_refine_ls_restrained_S_all 1.306
_refine_ls_R_factor_all 0.0835
_refine_ls_R_factor_gt 0.0807
_refine_ls_shift/su_max 0.000
_refine_ls_shift/su_mean 0.000
_refine_ls_structure_factor_coef Fsqd
_refine_ls_weighting_details 'calc w=1/[\s^2^(Fo^2^)+(0.1203P)^2^+7.2885P] where P=(Fo^2^+2Fc^2^)/3'
_refine_ls_weighting_scheme calc
_refine_ls_wR_factor_gt 0.2581
_refine_ls_wR_factor_ref 0.2599
_reflns_number_gt 2467
_reflns_number_total 2626
_reflns_threshold_expression >2sigma(I)
_cod_data_source_file cg201447c_si_002.cif
_cod_data_source_block Compound4
_cod_depositor_comments
;
The following automatic conversions were performed:

'_symmetry_cell_setting' value 'Orthorhombic' changed to
'orthorhombic' according to
/home/saulius/struct/CIF-dictionaries/cif_core.dic dictionary named
'cif_core.dic' version 2.4.1 from
2010-06-29.

'_exptl_absorpt_correction_type' value 'Empirical'
changed to 'empirical' according to
/home/saulius/struct/CIF-dictionaries/cif_core.dic dictionary named
'cif_core.dic' version 2.4.1 from 2010-06-29.

Automatic conversion script
Id: cif_fix_values 1715 2011-07-08 13:25:40Z adriana 
;
_cod_original_sg_symbol_H-M P21212
_cod_original_formula_sum 'C10 H10 Ni N O6'
_cod_database_code 4503010

loop_
_symmetry_equiv_pos_as_xyz
'x, y, z'
'-x, -y, z'
'x+1/2, -y+1/2, -z'
'-x+1/2, y+1/2, -z'

loop_
_atom_site_label
_atom_site_type_symbol
_atom_site_fract_x
_atom_site_fract_y
_atom_site_fract_z
_atom_site_U_iso_or_equiv
_atom_site_adp_type
_atom_site_occupancy
_atom_site_symmetry_multiplicity
_atom_site_calc_flag
_atom_site_refinement_flags
Ni1 Ni 0.71758(3) 0.50035(17) 0.25396(13) 0.0254(4) Uani 1 1 d .
O5 O 0.7906(2) 0.3824(8) 0.2807(8) 0.0266(13) Uani 1 1 d .
O2 O 0.7513(2) 0.7089(10) 0.0957(8) 0.0298(14) Uani 1 1 d .
O4 O 0.6880(2) 0.2842(10) 0.4200(8) 0.0274(14) Uani 1 1 d .
O3 O 0.7424(2) 0.6506(10) 0.4741(8) 0.0299(14) Uani 1 1 d .
O1 O 0.6872(2) 0.3492(11) 0.0517(8) 0.0311(14) Uani 1 1 d .
N1 N 0.6536(2) 0.6705(11) 0.2669(10) 0.0275(15) Uani 1 1 d .
C7 C 0.5678(4) 0.9043(16) 0.2852(16) 0.041(3) Uani 1 1 d .
C6 C 0.5677(4) 0.7049(18) 0.340(2) 0.067(5) Uani 1 1 d .
H6 H 0.5387 0.6461 0.3810 0.081 Uiso 1 1 calc R
C3 C 0.8191(3) 0.5453(12) 0.3459(12) 0.0269(19) Uani 1 1 d .
H3 H 0.8486 0.4924 0.4049 0.032 Uiso 1 1 calc R
C8 C 0.6115(3) 0.9778(14) 0.2288(13) 0.036(2) Uani 1 1 d .
H8 H 0.6135 1.1116 0.1963 0.043 Uiso 1 1 calc R
C5 C 0.6102(4) 0.5983(17) 0.3321(19) 0.050(3) Uani 1 1 d .
H5 H 0.6098 0.4677 0.3739 0.060 Uiso 1 1 calc R
C9 C 0.6531(4) 0.8608(14) 0.2181(11) 0.0308(19) Uani 1 1 d .
H9 H 0.6821 0.9173 0.1748 0.037 Uiso 1 1 calc R
C1 C 0.7961(3) 0.7474(14) 0.0733(12) 0.0261(19) Uani 1 1 d .
C10 C 0.5233(4) 1.0319(16) 0.2869(17) 0.047(3) Uani 1 1 d .
H10 H 0.5283 1.1695 0.2881 0.056 Uiso 1 1 calc R
C2 C 0.8351(3) 0.6717(15) 0.1968(11) 0.0278(19) Uani 1 1 d .
H2A H 0.8589 0.5958 0.1289 0.033 Uiso 1 1 calc R
H2B H 0.8524 0.7868 0.2442 0.033 Uiso 1 1 calc R
C4 C 0.7112(3) 0.1732(12) 0.5208(10) 0.0232(18) Uani 1 1 d .
O1W O 0.6340(10) 0.633(5) 0.870(4) 0.225(12) Uiso 1 1 d .

loop_
_atom_site_aniso_label
_atom_site_aniso_U_11
_atom_site_aniso_U_22
_atom_site_aniso_U_33
_atom_site_aniso_U_23
_atom_site_aniso_U_13
_atom_site_aniso_U_12
Ni1 0.0267(6) 0.0243(6) 0.0252(6) -0.0010(6) 0.0002(4) 0.0013(4)
O5 0.034(3) 0.016(3) 0.029(3) -0.004(2) 0.006(3) -0.003(2)
O2 0.028(3) 0.031(3) 0.030(3) 0.008(3) 0.001(3) 0.002(3)
O4 0.034(3) 0.029(3) 0.019(3) -0.001(3) -0.008(2) 0.002(3)
O3 0.037(4) 0.033(4) 0.019(3) -0.005(3) 0.001(2) -0.004(3)
O1 0.035(3) 0.036(4) 0.023(3) 0.001(3) -0.002(3) 0.002(3)
N1 0.027(3) 0.027(4) 0.028(4) -0.002(3) 0.004(3) 0.004(3)
C7 0.036(5) 0.033(5) 0.054(7) -0.002(5) -0.002(5) 0.004(4)
C6 0.029(5) 0.042(6) 0.131(13) 0.031(8) 0.037(7) 0.015(5)
C3 0.029(4) 0.020(4) 0.032(4) -0.008(3) -0.001(3) 0.003(3)
C8 0.041(5) 0.024(4) 0.042(5) -0.002(5) 0.007(4) 0.002(4)
C5 0.028(5) 0.033(6) 0.089(9) 0.016(6) 0.011(5) 0.002(4)
C9 0.039(5) 0.030(4) 0.023(4) 0.003(4) -0.001(4) 0.004(4)
C1 0.029(5) 0.026(4) 0.024(4) 0.001(4) 0.007(3) 0.004(4)
C10 0.044(5) 0.031(5) 0.067(7) -0.006(5) -0.001(5) 0.010(4)
C2 0.025(4) 0.036(5) 0.023(4) 0.003(4) 0.002(3) 0.003(4)
C4 0.032(5) 0.018(4) 0.019(4) 0.000(3) 0.004(3) -0.002(4)

loop_
_atom_type_symbol
_atom_type_description
_atom_type_scat_dispersion_real
_atom_type_scat_dispersion_imag
_atom_type_scat_source
C C 0.0033 0.0016 'International Tables Vol C Tables 4.2.6.8 and 6.1.1.4'
H H 0.0000 0.0000 'International Tables Vol C Tables 4.2.6.8 and 6.1.1.4'
N N 0.0061 0.0033 'International Tables Vol C Tables 4.2.6.8 and 6.1.1.4'
O O 0.0106 0.0060 'International Tables Vol C Tables 4.2.6.8 and 6.1.1.4'
Ni Ni 0.3393 1.1124 'International Tables Vol C Tables 4.2.6.8 and 6.1.1.4'

loop_
_geom_angle_atom_site_label_1
_geom_angle_atom_site_label_2
_geom_angle_atom_site_label_3
_geom_angle
_geom_angle_site_symmetry_1
_geom_angle_site_symmetry_3
O1 Ni1 O2 94.0(3) . .
O1 Ni1 N1 88.4(3) . .
O2 Ni1 N1 91.4(3) . .
O1 Ni1 O3 174.5(3) . .
O2 Ni1 O3 90.3(3) . .
N1 Ni1 O3 88.0(3) . .
O1 Ni1 O4 87.9(3) . .
O2 Ni1 O4 176.3(2) . .
N1 Ni1 O4 91.8(3) . .
O3 Ni1 O4 88.1(2) . .
O1 Ni1 O5 105.3(2) . .
O2 Ni1 O5 84.2(2) . .
N1 Ni1 O5 165.8(3) . .
O3 Ni1 O5 78.6(3) . .
O4 Ni1 O5 92.3(2) . .
C3 O5 Ni1 104.5(5) . .
C1 O2 Ni1 130.4(6) . .
C4 O4 Ni1 126.8(6) . .
C4 O3 Ni1 113.8(5) 4_656 .
C1 O1 Ni1 134.9(6) 4_645 .
C9 N1 C5 115.6(8) . .
C9 N1 Ni1 121.6(6) . .
C5 N1 Ni1 122.7(6) . .
C8 C7 C6 116.5(9) . .
C8 C7 C10 120.3(10) . .
C6 C7 C10 123.2(10) . .
C5 C6 C7 119.1(10) . .
O5 C3 C2 108.9(7) . .
O5 C3 C4 111.2(7) . 4_656
C2 C3 C4 109.9(7) . 4_656
C7 C8 C9 121.8(9) . .
C6 C5 N1 124.1(10) . .
N1 C9 C8 122.7(9) . .
O2 C1 O1 124.3(8) . 4_655
O2 C1 C2 121.6(8) . .
O1 C1 C2 114.1(7) 4_655 .
C10 C10 C7 125.9(13) 2_675 .
C3 C2 C1 118.2(7) . .
O4 C4 O3 126.4(8) . 4_646
O4 C4 C3 117.8(8) . 4_646
O3 C4 C3 115.8(7) 4_646 4_646

loop_
_geom_bond_atom_site_label_1
_geom_bond_atom_site_label_2
_geom_bond_distance
_geom_bond_site_symmetry_2
Ni1 O1 2.021(6) .
Ni1 O2 2.058(6) .
Ni1 N1 2.070(7) .
Ni1 O3 2.070(6) .
Ni1 O4 2.082(7) .
Ni1 O5 2.133(6) .
O5 C3 1.425(10) .
O2 C1 1.249(11) .
O4 C4 1.240(11) .
O3 C4 1.262(11) 4_656
O1 C1 1.256(11) 4_645
N1 C9 1.326(12) .
N1 C5 1.362(12) .
C7 C8 1.348(14) .
C7 C6 1.397(16) .
C7 C10 1.474(14) .
C6 C5 1.353(15) .
C3 C2 1.482(12) .
C3 C4 1.562(11) 4_656
C8 C9 1.370(13) .
C1 O1 1.256(11) 4_655
C1 C2 1.501(12) .
C10 C10 1.33(2) 2_675
C4 O3 1.262(11) 4_646
C4 C3 1.562(11) 4_646
